data_7056995
loop_
_publ_author_name
'Wolf, Florian F.'
'Neud\"orfl, J\"org-M.'
'Goldfuss, Bernd'

_publ_section_title
;
 Hydrogen-bonding cyclodiphosphazanes: superior effects of
 3,5-(CF3)2-substitution in anion-recognition and counter-ion catalysis
;
_journal_issue 7
_journal_name_full 'New Journal of Chemistry'
_journal_page_first 4854
_journal_paper_doi 10.1039/C7NJ04660J
_journal_volume 42
_journal_year 2018
_chemical_formula_moiety 'C20 H30 N4 P2 S2'
_chemical_formula_sum 'C20 H30 N4 P2 S2'
_chemical_formula_weight 452.54
_space_group_crystal_system orthorhombic
_space_group_IT_number 61
_space_group_name_Hall '-P 2ac 2ab'
_space_group_name_H-M_alt 'P b c a'
_symmetry_space_group_name_Hall '-P 2ac 2ab'
_symmetry_space_group_name_H-M 'P b c a'
_atom_sites_solution_hydrogens mixed
_audit_creation_method SHELXL-2014/7
_audit_update_record
;
2017-07-14 deposited with the CCDC.
2018-02-07 downloaded from the CCDC.
;
_cell_angle_alpha 90
_cell_angle_beta 90
_cell_angle_gamma 90
_cell_formula_units_Z 8
_cell_length_a 15.3034(3)
_cell_length_b 17.1558(3)
_cell_length_c 17.7407(3)
_cell_measurement_temperature 100(2)
_cell_volume 4657.68(15)
_computing_cell_refinement 'Bruker APEX 3'
_computing_data_collection 'Bruker APEX 3'
_computing_data_reduction 'Bruker APEX 3'
_computing_molecular_graphics 'SCHAKAL99 (E. Keller 1999)'
_computing_publication_material 'PLATON (A. L. Spek 1980-2015)'
_computing_structure_refinement
;
SHELXL-2014/7 (Sheldrick, 2014)
SHELXLE (C. B. Huebschle 2016)'
;
_computing_structure_solution 'SHELXT  (Sheldrick, 2015)'
_diffrn_ambient_temperature 100(2)
_diffrn_measured_fraction_theta_full 0.989
_diffrn_measured_fraction_theta_max 0.945
_diffrn_measurement_device_type 'Bruker D8'
_diffrn_measurement_method 'phi / omega scans'
_diffrn_radiation_type CuK\a
_diffrn_radiation_wavelength 1.54178
_diffrn_reflns_av_R_equivalents 0.0306
_diffrn_reflns_av_unetI/netI 0.0196
_diffrn_reflns_Laue_measured_fraction_full 0.989
_diffrn_reflns_Laue_measured_fraction_max 0.945
_diffrn_reflns_limit_h_max 18
_diffrn_reflns_limit_h_min -15
_diffrn_reflns_limit_k_max 21
_diffrn_reflns_limit_k_min -21
_diffrn_reflns_limit_l_max 21
_diffrn_reflns_limit_l_min -21
_diffrn_reflns_number 29498
_diffrn_reflns_point_group_measured_fraction_full 0.989
_diffrn_reflns_point_group_measured_fraction_max 0.945
_diffrn_reflns_theta_full 67.679
_diffrn_reflns_theta_max 78.884
_diffrn_reflns_theta_min 4.605
_diffrn_source microfocus
_exptl_absorpt_coefficient_mu 3.471
_exptl_absorpt_correction_T_max 0.7542
_exptl_absorpt_correction_T_min 0.4766
_exptl_absorpt_correction_type multi-scan
_exptl_absorpt_process_details 'Bruker SADABS'
_exptl_crystal_colour colourless
_exptl_crystal_density_diffrn 1.291
_exptl_crystal_description prism
_exptl_crystal_F_000 1920
_exptl_crystal_size_max 0.400
_exptl_crystal_size_mid 0.300
_exptl_crystal_size_min 0.070
_refine_diff_density_max 0.262
_refine_diff_density_min -0.342
_refine_diff_density_rms 0.055
_refine_ls_extinction_method none
_refine_ls_goodness_of_fit_ref 1.080
_refine_ls_hydrogen_treatment mixed
_refine_ls_matrix_type full
_refine_ls_number_parameters 267
_refine_ls_number_reflns 4751
_refine_ls_number_restraints 0
_refine_ls_restrained_S_all 1.080
_refine_ls_R_factor_all 0.0306
_refine_ls_R_factor_gt 0.0277
_refine_ls_shift/su_max 0.001
_refine_ls_shift/su_mean 0.000
_refine_ls_structure_factor_coef Fsqd
_refine_ls_weighting_details 'w=1/[\s^2^(Fo^2^)+(0.0363P)^2^+2.7286P] where P=(Fo^2^+2Fc^2^)/3'
_refine_ls_weighting_scheme calc
_refine_ls_wR_factor_gt 0.0729
_refine_ls_wR_factor_ref 0.0752
_reflns_Friedel_coverage 0.000
_reflns_number_gt 4445
_reflns_number_total 4751
_reflns_threshold_expression 'I > 2\s(I)'
_cod_data_source_file c7nj04660j2.cif
_cod_data_source_block fwfr22
_cod_depositor_comments 'Adding full bibliography for 7056994--7056999.cif.'
_cod_database_code 7056995
_shelx_shelxl_version_number 2014/7
_shelx_space_group_comment
;
The symmetry employed for this shelxl refinement is uniquely defined
by the following loop, which should always be used as a source of
symmetry information in preference to the above space-group names.
They are only intended as comments.
;
_shelx_estimated_absorpt_t_min 0.337
_shelx_estimated_absorpt_t_max 0.793

loop_
_space_group_symop_operation_xyz
'x, y, z'
'-x+1/2, -y, z+1/2'
'-x, y+1/2, -z+1/2'
'x+1/2, -y+1/2, -z'
'-x, -y, -z'
'x-1/2, y, -z-1/2'
'x, -y-1/2, z-1/2'
'-x-1/2, y-1/2, z'

loop_
_atom_site_label
_atom_site_type_symbol
_atom_site_fract_x
_atom_site_fract_y
_atom_site_fract_z
_atom_site_U_iso_or_equiv
_atom_site_adp_type
_atom_site_occupancy
_atom_site_site_symmetry_order
_atom_site_calc_flag
_atom_site_refinement_flags_posn
_atom_site_refinement_flags_adp
P001 P 0.42189(2) 0.35032(2) 0.66676(2) 0.01056(9) Uani 1 1 d . .
H1X H 0.4622(13) 0.4557(10) 0.6187(10) 0.021(5) Uiso 1 1 d . .
S002 S 0.31478(2) 0.29104(2) 0.66389(2) 0.01455(9) Uani 1 1 d . .
H2X H 0.6824(13) 0.3679(11) 0.7632(11) 0.024(5) Uiso 1 1 d . .
P003 P 0.56003(2) 0.31940(2) 0.73655(2) 0.01189(9) Uani 1 1 d . .
S004 S 0.58592(2) 0.22941(2) 0.79737(2) 0.02026(10) Uani 1 1 d . .
N005 N 0.51894(7) 0.30807(6) 0.64854(6) 0.0122(2) Uani 1 1 d . .
N006 N 0.46824(8) 0.37176(6) 0.75071(6) 0.0122(2) Uani 1 1 d . .
N007 N 0.64506(8) 0.37819(7) 0.73384(7) 0.0143(2) Uani 1 1 d . .
N008 N 0.41745(8) 0.43001(7) 0.61366(7) 0.0137(2) Uani 1 1 d . .
C009 C 0.64325(9) 0.45701(8) 0.70769(8) 0.0133(3) Uani 1 1 d . .
C00A C 0.62204(9) 0.47389(8) 0.63319(8) 0.0156(3) Uani 1 1 d . .
H00A H 0.6118 0.4328 0.5984 0.019 Uiso 1 1 calc R U
C00B C 0.27248(10) 0.44233(9) 0.55427(8) 0.0187(3) Uani 1 1 d . .
H00B H 0.2707 0.3879 0.5446 0.022 Uiso 1 1 calc R U
C00C C 0.34683(10) 0.55551(8) 0.60347(8) 0.0187(3) Uani 1 1 d . .
H00C H 0.3958 0.5781 0.6280 0.022 Uiso 1 1 calc R U
C00D C 0.34381(9) 0.47517(8) 0.59128(7) 0.0143(3) Uani 1 1 d . .
C00E C 0.42836(9) 0.40464(9) 0.82051(8) 0.0161(3) Uani 1 1 d . .
C00F C 0.64498(10) 0.25046(9) 0.58408(9) 0.0242(3) Uani 1 1 d . .
H00D H 0.6635 0.2151 0.5438 0.036 Uiso 1 1 calc R U
H00E H 0.6681 0.2320 0.6324 0.036 Uiso 1 1 calc R U
H00F H 0.6673 0.3029 0.5739 0.036 Uiso 1 1 calc R U
C00G C 0.66356(10) 0.51753(8) 0.75714(8) 0.0185(3) Uani 1 1 d . .
H00G H 0.6799 0.5062 0.8076 0.022 Uiso 1 1 calc R U
C00H C 0.54520(10) 0.25266(8) 0.58751(8) 0.0171(3) Uani 1 1 d . .
C00I C 0.50839(11) 0.28336(9) 0.51334(8) 0.0239(3) Uani 1 1 d . .
H00H H 0.5272 0.2495 0.4719 0.036 Uiso 1 1 calc R U
H00I H 0.5299 0.3364 0.5046 0.036 Uiso 1 1 calc R U
H00J H 0.4444 0.2839 0.5158 0.036 Uiso 1 1 calc R U
C00J C 0.61592(10) 0.55131(9) 0.60985(9) 0.0215(3) Uani 1 1 d . .
H00K H 0.5988 0.5630 0.5596 0.026 Uiso 1 1 calc R U
C00K C 0.27805(11) 0.60239(9) 0.57969(9) 0.0247(3) Uani 1 1 d . .
H00L H 0.2803 0.6571 0.5878 0.030 Uiso 1 1 calc R U
C00L C 0.50135(10) 0.42694(9) 0.87509(8) 0.0204(3) Uani 1 1 d . .
H00M H 0.5365 0.3808 0.8867 0.031 Uiso 1 1 calc R U
H00N H 0.4758 0.4476 0.9217 0.031 Uiso 1 1 calc R U
H00O H 0.5385 0.4668 0.8519 0.031 Uiso 1 1 calc R U
C00M C 0.65996(11) 0.59422(9) 0.73259(9) 0.0259(3) Uani 1 1 d . .
H00P H 0.6749 0.6353 0.7661 0.031 Uiso 1 1 calc R U
C00N C 0.20402(11) 0.48985(10) 0.53163(9) 0.0246(3) Uani 1 1 d . .
H00Q H 0.1548 0.4675 0.5071 0.030 Uiso 1 1 calc R U
C00O C 0.37750(11) 0.47741(9) 0.79789(9) 0.0249(3) Uani 1 1 d . .
H00R H 0.3329 0.4635 0.7606 0.037 Uiso 1 1 calc R U
H00S H 0.4177 0.5157 0.7760 0.037 Uiso 1 1 calc R U
H00T H 0.3492 0.4998 0.8425 0.037 Uiso 1 1 calc R U
C00P C 0.63472(12) 0.61133(9) 0.65956(10) 0.0277(4) Uani 1 1 d . .
H00U H 0.6303 0.6640 0.6435 0.033 Uiso 1 1 calc R U
C00Q C 0.36864(11) 0.34398(10) 0.85702(9) 0.0261(4) Uani 1 1 d . .
H00V H 0.3241 0.3275 0.8207 0.039 Uiso 1 1 calc R U
H00W H 0.3401 0.3668 0.9013 0.039 Uiso 1 1 calc R U
H00X H 0.4034 0.2988 0.8725 0.039 Uiso 1 1 calc R U
C00R C 0.20645(11) 0.56973(10) 0.54437(9) 0.0268(4) Uani 1 1 d . .
H00Y H 0.1591 0.6017 0.5288 0.032 Uiso 1 1 calc R U
C00S C 0.50930(11) 0.17102(8) 0.60465(10) 0.0240(3) Uani 1 1 d . .
H00Z H 0.4455 0.1734 0.6085 0.036 Uiso 1 1 calc R U
H010 H 0.5338 0.1523 0.6524 0.036 Uiso 1 1 calc R U
H011 H 0.5257 0.1353 0.5640 0.036 Uiso 1 1 calc R U

loop_
_atom_site_aniso_label
_atom_site_aniso_U_11
_atom_site_aniso_U_22
_atom_site_aniso_U_33
_atom_site_aniso_U_23
_atom_site_aniso_U_13
_atom_site_aniso_U_12
P001 0.00827(17) 0.01078(16) 0.01263(17) -0.00060(11) -0.00028(12) -0.00008(12)
S002 0.01002(17) 0.01385(16) 0.01977(17) -0.00051(12) -0.00066(12) -0.00244(12)
P003 0.00932(18) 0.01145(16) 0.01488(17) 0.00117(12) -0.00131(13) 0.00003(12)
S004 0.0188(2) 0.01587(17) 0.0261(2) 0.00828(13) -0.00515(15) -0.00050(13)
N005 0.0091(6) 0.0130(5) 0.0146(5) -0.0021(4) -0.0007(4) 0.0011(4)
N006 0.0098(6) 0.0149(5) 0.0120(5) -0.0009(4) -0.0010(4) 0.0004(4)
N007 0.0105(6) 0.0140(6) 0.0183(6) 0.0021(4) -0.0045(5) -0.0003(4)
N008 0.0088(6) 0.0131(5) 0.0192(6) 0.0027(4) -0.0019(5) -0.0018(5)
C009 0.0072(6) 0.0134(6) 0.0195(7) -0.0001(5) 0.0023(5) -0.0002(5)
C00A 0.0111(7) 0.0174(7) 0.0182(7) -0.0005(5) 0.0028(5) -0.0020(5)
C00B 0.0170(8) 0.0235(7) 0.0155(7) 0.0017(5) -0.0007(6) 0.0000(6)
C00C 0.0226(8) 0.0177(7) 0.0157(7) 0.0014(5) 0.0005(6) 0.0023(6)
C00D 0.0136(7) 0.0174(6) 0.0120(6) 0.0025(5) 0.0017(5) 0.0033(5)
C00E 0.0140(7) 0.0215(7) 0.0129(6) -0.0030(5) 0.0020(5) -0.0010(6)
C00F 0.0165(8) 0.0246(7) 0.0314(9) -0.0088(6) 0.0052(6) 0.0036(6)
C00G 0.0165(7) 0.0202(7) 0.0188(7) -0.0029(5) 0.0010(6) -0.0016(6)
C00H 0.0149(7) 0.0159(6) 0.0203(7) -0.0068(5) 0.0023(6) 0.0020(5)
C00I 0.0261(9) 0.0278(8) 0.0179(7) -0.0072(6) 0.0005(6) 0.0021(7)
C00J 0.0201(8) 0.0221(7) 0.0223(7) 0.0067(6) 0.0034(6) 0.0002(6)
C00K 0.0335(9) 0.0215(7) 0.0190(7) 0.0051(6) 0.0061(7) 0.0121(7)
C00L 0.0187(8) 0.0274(7) 0.0152(7) -0.0045(6) -0.0008(6) -0.0028(6)
C00M 0.0302(9) 0.0164(7) 0.0310(8) -0.0064(6) 0.0046(7) -0.0023(6)
C00N 0.0158(8) 0.0421(9) 0.0161(7) 0.0072(6) -0.0011(6) 0.0031(7)
C00O 0.0243(9) 0.0288(8) 0.0215(7) -0.0082(6) -0.0011(6) 0.0096(7)
C00P 0.0334(10) 0.0140(7) 0.0357(9) 0.0045(6) 0.0065(7) 0.0009(6)
C00Q 0.0248(9) 0.0374(9) 0.0162(7) -0.0025(6) 0.0044(6) -0.0125(7)
C00R 0.0244(9) 0.0384(9) 0.0176(7) 0.0113(6) 0.0047(6) 0.0174(7)
C00S 0.0238(8) 0.0146(7) 0.0336(9) -0.0080(6) 0.0008(7) -0.0008(6)

loop_
_atom_type_symbol
_atom_type_description
_atom_type_scat_dispersion_real
_atom_type_scat_dispersion_imag
_atom_type_scat_source
C C 0.0181 0.0091 'International Tables Vol C Tables 4.2.6.8 and 6.1.1.4'
H H 0.0000 0.0000 'International Tables Vol C Tables 4.2.6.8 and 6.1.1.4'
N N 0.0311 0.0180 'International Tables Vol C Tables 4.2.6.8 and 6.1.1.4'
P P 0.2955 0.4335 'International Tables Vol C Tables 4.2.6.8 and 6.1.1.4'
S S 0.3331 0.5567 'International Tables Vol C Tables 4.2.6.8 and 6.1.1.4'

loop_
_geom_angle_atom_site_label_1
_geom_angle_atom_site_label_2
_geom_angle_atom_site_label_3
_geom_angle
N008 P001 N005 106.34(6)
N008 P001 N006 109.74(6)
N005 P001 N006 83.84(6)
N008 P001 S002 112.57(5)
N005 P001 S002 121.15(4)
N006 P001 S002 119.63(4)
N008 P001 P003 119.25(5)
N005 P001 P003 42.26(4)
N006 P001 P003 42.00(4)
S002 P001 P003 128.16(2)
N007 P003 N006 109.65(6)
N007 P003 N005 109.66(6)
N006 P003 N005 83.63(5)
N007 P003 S004 110.18(5)
N006 P003 S004 121.02(4)
N005 P003 S004 120.07(4)
N007 P003 P001 121.48(5)
N006 P003 P001 42.12(4)
N005 P003 P001 41.94(4)
S004 P003 P001 128.34(2)
C00H N005 P001 130.50(9)
C00H N005 P003 129.80(9)
P001 N005 P003 95.80(6)
C00E N006 P003 131.77(9)
C00E N006 P001 129.96(10)
P003 N006 P001 95.89(6)
C009 N007 P003 124.98(10)
C009 N007 H2X 116.0(14)
P003 N007 H2X 114.4(14)
C00D N008 P001 129.65(10)
C00D N008 H1X 113.5(12)
P001 N008 H1X 110.3(12)
C00A C009 C00G 119.64(13)
C00A C009 N007 120.64(12)
C00G C009 N007 119.72(13)
C009 C00A C00J 119.74(13)
C009 C00A H00A 120.1
C00J C00A H00A 120.1
C00N C00B C00D 119.39(14)
C00N C00B H00B 120.3
C00D C00B H00B 120.3
C00K C00C C00D 119.94(15)
C00K C00C H00C 120.0
C00D C00C H00C 120.0
C00B C00D C00C 119.89(13)
C00B C00D N008 122.11(12)
C00C C00D N008 117.89(13)
N006 C00E C00O 107.46(11)
N006 C00E C00L 108.78(12)
C00O C00E C00L 109.58(12)
N006 C00E C00Q 109.81(12)
C00O C00E C00Q 111.33(13)
C00L C00E C00Q 109.82(12)
C00H C00F H00D 109.5
C00H C00F H00E 109.5
H00D C00F H00E 109.5
C00H C00F H00F 109.5
H00D C00F H00F 109.5
H00E C00F H00F 109.5
C00M C00G C009 120.00(14)
C00M C00G H00G 120.0
C009 C00G H00G 120.0
N005 C00H C00I 107.81(11)
N005 C00H C00F 108.23(11)
C00I C00H C00F 110.07(13)
N005 C00H C00S 109.90(12)
C00I C00H C00S 110.72(13)
C00F C00H C00S 110.05(12)
C00H C00I H00H 109.5
C00H C00I H00I 109.5
H00H C00I H00I 109.5
C00H C00I H00J 109.5
H00H C00I H00J 109.5
H00I C00I H00J 109.5
C00P C00J C00A 120.31(14)
C00P C00J H00K 119.8
C00A C00J H00K 119.8
C00R C00K C00C 120.24(15)
C00R C00K H00L 119.9
C00C C00K H00L 119.9
C00E C00L H00M 109.5
C00E C00L H00N 109.5
H00M C00L H00N 109.5
C00E C00L H00O 109.5
H00M C00L H00O 109.5
H00N C00L H00O 109.5
C00P C00M C00G 120.42(14)
C00P C00M H00P 119.8
C00G C00M H00P 119.8
C00B C00N C00R 120.82(15)
C00B C00N H00Q 119.6
C00R C00N H00Q 119.6
C00E C00O H00R 109.5
C00E C00O H00S 109.5
H00R C00O H00S 109.5
C00E C00O H00T 109.5
H00R C00O H00T 109.5
H00S C00O H00T 109.5
C00M C00P C00J 119.75(14)
C00M C00P H00U 120.1
C00J C00P H00U 120.1
C00E C00Q H00V 109.5
C00E C00Q H00W 109.5
H00V C00Q H00W 109.5
C00E C00Q H00X 109.5
H00V C00Q H00X 109.5
H00W C00Q H00X 109.5
C00K C00R C00N 119.69(14)
C00K C00R H00Y 120.2
C00N C00R H00Y 120.2
C00H C00S H00Z 109.5
C00H C00S H010 109.5
H00Z C00S H010 109.5
C00H C00S H011 109.5
H00Z C00S H011 109.5
H010 C00S H011 109.5

loop_
_geom_bond_atom_site_label_1
_geom_bond_atom_site_label_2
_geom_bond_distance
P001 N008 1.6615(12)
P001 N005 1.6839(11)
P001 N006 1.6900(11)
P001 S002 1.9297(5)
P001 P003 2.5067(5)
P003 N007 1.6471(12)
P003 N006 1.6862(12)
P003 N005 1.6945(12)
P003 S004 1.9247(5)
N005 C00H 1.4958(17)
N006 C00E 1.4914(17)
N007 C009 1.4298(17)
N007 H2X 0.79(2)
N008 C00D 1.4241(18)
N008 H1X 0.820(19)
C009 C00A 1.391(2)
C009 C00G 1.3943(19)
C00A C00J 1.395(2)
C00A H00A 0.9500
C00B C00N 1.387(2)
C00B C00D 1.393(2)
C00B H00B 0.9500
C00C C00K 1.390(2)
C00C C00D 1.3959(19)
C00C H00C 0.9500
C00E C00O 1.525(2)
C00E C00L 1.527(2)
C00E C00Q 1.529(2)
C00F C00H 1.529(2)
C00F H00D 0.9800
C00F H00E 0.9800
C00F H00F 0.9800
C00G C00M 1.387(2)
C00G H00G 0.9500
C00H C00I 1.525(2)
C00H C00S 1.535(2)
C00I H00H 0.9800
C00I H00I 0.9800
C00I H00J 0.9800
C00J C00P 1.386(2)
C00J H00K 0.9500
C00K C00R 1.381(3)
C00K H00L 0.9500
C00L H00M 0.9800
C00L H00N 0.9800
C00L H00O 0.9800
C00M C00P 1.384(2)
C00M H00P 0.9500
C00N C00R 1.389(2)
C00N H00Q 0.9500
C00O H00R 0.9800
C00O H00S 0.9800
C00O H00T 0.9800
C00P H00U 0.9500
C00Q H00V 0.9800
C00Q H00W 0.9800
C00Q H00X 0.9800
C00R H00Y 0.9500
C00S H00Z 0.9800
C00S H010 0.9800
C00S H011 0.9800

loop_
_geom_torsion_atom_site_label_1
_geom_torsion_atom_site_label_2
_geom_torsion_atom_site_label_3
_geom_torsion_atom_site_label_4
_geom_torsion
N008 P001 N005 C00H -85.34(13)
N006 P001 N005 C00H 165.85(13)
S002 P001 N005 C00H 44.80(14)
P003 P001 N005 C00H 158.90(15)
N008 P001 N005 P003 115.76(6)
N006 P001 N005 P003 6.95(5)
S002 P001 N005 P003 -114.10(5)
N007 P003 N005 C00H 85.28(13)
N006 P003 N005 C00H -166.10(13)
S004 P003 N005 C00H -43.78(13)
P001 P003 N005 C00H -159.13(15)
N007 P003 N005 P001 -115.60(6)
N006 P003 N005 P001 -6.97(6)
S004 P003 N005 P001 115.35(5)
N007 P003 N006 C00E -81.15(13)
N005 P003 N006 C00E 170.21(13)
S004 P003 N006 C00E 48.80(13)
P001 P003 N006 C00E 163.26(15)
N007 P003 N006 P001 115.59(6)
N005 P003 N006 P001 6.94(6)
S004 P003 N006 P001 -114.47(5)
N008 P001 N006 C00E 84.10(12)
N005 P001 N006 C00E -170.71(12)
S002 P001 N006 C00E -48.22(13)
P003 P001 N006 C00E -163.73(15)
N008 P001 N006 P003 -112.17(6)
N005 P001 N006 P003 -6.99(6)
S002 P001 N006 P003 115.50(5)
N006 P003 N007 C009 -30.57(13)
N005 P003 N007 C009 59.58(13)
S004 P003 N007 C009 -166.14(10)
P001 P003 N007 C009 14.61(13)
N005 P001 N008 C00D 161.11(12)
N006 P001 N008 C00D -109.67(13)
S002 P001 N008 C00D 26.22(14)
P003 P001 N008 C00D -154.93(11)
P003 N007 C009 C00A -62.90(17)
P003 N007 C009 C00G 117.59(14)
C00G C009 C00A C00J -4.0(2)
N007 C009 C00A C00J 176.47(13)
C00N C00B C00D C00C -1.7(2)
C00N C00B C00D N008 -177.83(13)
C00K C00C C00D C00B 1.0(2)
C00K C00C C00D N008 177.32(13)
P001 N008 C00D C00B -55.15(19)
P001 N008 C00D C00C 128.61(13)
P003 N006 C00E C00O 151.00(11)
P001 N006 C00E C00O -50.95(16)
P003 N006 C00E C00L 32.44(17)
P001 N006 C00E C00L -169.51(10)
P003 N006 C00E C00Q -87.77(15)
P001 N006 C00E C00Q 70.29(16)
C00A C009 C00G C00M 2.0(2)
N007 C009 C00G C00M -178.52(14)
P001 N005 C00H C00I 45.51(17)
P003 N005 C00H C00I -162.28(11)
P001 N005 C00H C00F 164.53(11)
P003 N005 C00H C00F -43.25(17)
P001 N005 C00H C00S -75.26(16)
P003 N005 C00H C00S 76.96(15)
C009 C00A C00J C00P 2.9(2)
C00D C00C C00K C00R 0.3(2)
C009 C00G C00M C00P 1.2(2)
C00D C00B C00N C00R 1.0(2)
C00G C00M C00P C00J -2.3(3)
C00A C00J C00P C00M 0.2(3)
C00C C00K C00R C00N -1.0(2)
C00B C00N C00R C00K 0.3(2)
